data_7704749
loop_
_publ_author_name
'Gericke, Robert'
'Wagler, J\"org'

_publ_section_title
;
 (2-Pyridyloxy)arsines as ligands in transition metal chemistry: a
 stepwise As(iii) \\rightarrow As(ii) \\rightarrow As(i) reduction.
;
_journal_issue 29
_journal_name_full 'Dalton transactions (Cambridge, England : 2003)'
_journal_page_first 10042
_journal_page_last 10051
_journal_paper_doi 10.1039/d0dt01538e
_journal_volume 49
_journal_year 2020
_chemical_formula_moiety 'C34 H28 As Cl2 N2 O2 P Ru, 1.5 (C H Cl3)'
_chemical_formula_sum 'C35.5 H29.5 As Cl6.5 N2 O2 P Ru'
_chemical_formula_weight 953.49
_space_group_crystal_system triclinic
_space_group_IT_number 2
_space_group_name_Hall '-P 1'
_space_group_name_H-M_alt 'P -1'
_atom_sites_solution_hydrogens geom
_audit_creation_method SHELXL-2013
_audit_update_record
;
2020-04-04 deposited with the CCDC.	2020-07-03 downloaded from the CCDC.
;
_cell_angle_alpha 107.717(3)
_cell_angle_beta 105.382(3)
_cell_angle_gamma 115.059(3)
_cell_formula_units_Z 2
_cell_length_a 11.7469(5)
_cell_length_b 12.8872(6)
_cell_length_c 16.5916(7)
_cell_measurement_reflns_used 16357
_cell_measurement_temperature 200(2)
_cell_measurement_theta_max 28.48
_cell_measurement_theta_min 1.45
_cell_volume 1928.07(19)
_computing_cell_refinement 'STOE X-AREA'
_computing_data_collection 'STOE X-AREA'
_computing_data_reduction 'STOE X-RED'
_computing_molecular_graphics 'ORTEP32 (Farugia)'
_computing_publication_material 'Ciftab (Sheldrick)'
_computing_structure_refinement 'SHELXL-2013 (Sheldrick, 2013)'
_computing_structure_solution 'SHELXS-97 (Sheldrick, 2008)'
_diffrn_ambient_temperature 200(2)
_diffrn_measured_fraction_theta_full 1.000
_diffrn_measured_fraction_theta_max 1.000
_diffrn_measurement_device_type 'Stoe IPDS-2T'
_diffrn_measurement_method 'omega scans'
_diffrn_radiation_monochromator graphite
_diffrn_radiation_source 'fine-focus sealed tube'
_diffrn_radiation_type MoK\a
_diffrn_radiation_wavelength 0.71073
_diffrn_reflns_av_R_equivalents 0.0380
_diffrn_reflns_av_unetI/netI 0.0306
_diffrn_reflns_Laue_measured_fraction_full 1.000
_diffrn_reflns_Laue_measured_fraction_max 1.000
_diffrn_reflns_limit_h_max 15
_diffrn_reflns_limit_h_min -15
_diffrn_reflns_limit_k_max 17
_diffrn_reflns_limit_k_min -17
_diffrn_reflns_limit_l_max 21
_diffrn_reflns_limit_l_min -21
_diffrn_reflns_number 22790
_diffrn_reflns_point_group_measured_fraction_full 1.000
_diffrn_reflns_point_group_measured_fraction_max 1.000
_diffrn_reflns_theta_full 27.993
_diffrn_reflns_theta_max 27.993
_diffrn_reflns_theta_min 1.448
_exptl_absorpt_coefficient_mu 1.785
_exptl_absorpt_correction_T_max 0.8486
_exptl_absorpt_correction_T_min 0.7209
_exptl_absorpt_correction_type integration
_exptl_absorpt_process_details XShape
_exptl_crystal_colour red
_exptl_crystal_density_diffrn 1.642
_exptl_crystal_description block
_exptl_crystal_F_000 950
_exptl_crystal_size_max 0.300
_exptl_crystal_size_mid 0.180
_exptl_crystal_size_min 0.150
_refine_diff_density_max 0.560
_refine_diff_density_min -0.779
_refine_diff_density_rms 0.097
_refine_ls_extinction_method none
_refine_ls_goodness_of_fit_ref 1.085
_refine_ls_hydrogen_treatment constr
_refine_ls_matrix_type full
_refine_ls_number_parameters 501
_refine_ls_number_reflns 9315
_refine_ls_number_restraints 104
_refine_ls_restrained_S_all 1.083
_refine_ls_R_factor_all 0.0533
_refine_ls_R_factor_gt 0.0398
_refine_ls_shift/su_max 0.033
_refine_ls_shift/su_mean 0.001
_refine_ls_structure_factor_coef Fsqd
_refine_ls_weighting_details 'w=1/[\s^2^(Fo^2^)+(0.0351P)^2^+3.9149P] where P=(Fo^2^+2Fc^2^)/3'
_refine_ls_weighting_scheme calc
_refine_ls_wR_factor_gt 0.0903
_refine_ls_wR_factor_ref 0.0969
_reflns_Friedel_coverage 0.000
_reflns_number_gt 7827
_reflns_number_total 9315
_reflns_threshold_expression 'I > 2\s(I)'
_cod_data_source_file d0dt01538e2.cif
_cod_data_source_block RGP11401
_cod_depositor_comments 'Adding full bibliography for 7704746--7704751.cif.'
_cod_original_cell_volume 1928.07(16)
_cod_original_formula_sum 'C35.50 H29.50 As Cl6.50 N2 O2 P Ru'
_cod_database_code 7704749
_shelx_space_group_comment
;
The symmetry employed for this shelxl refinement is uniquely defined
by the following loop, which should always be used as a source of
symmetry information in preference to the above space-group names.
They are only intended as comments.
;
_shelx_estimated_absorpt_t_min 0.617
_shelx_estimated_absorpt_t_max 0.776
_shelxl_version_number 2013-4

loop_
_space_group_symop_operation_xyz
'x, y, z'
'-x, -y, -z'

loop_
_atom_site_label
_atom_site_type_symbol
_atom_site_fract_x
_atom_site_fract_y
_atom_site_fract_z
_atom_site_U_iso_or_equiv
_atom_site_adp_type
_atom_site_occupancy
_atom_site_site_symmetry_order
_atom_site_calc_flag
_atom_site_refinement_flags_posn
_atom_site_refinement_flags_adp
_atom_site_refinement_flags_occupancy
_atom_site_disorder_assembly
_atom_site_disorder_group
Ru1 Ru -0.11867(2) 0.63417(2) 0.76115(2) 0.02035(7) Uani 1 1 d . . . A 1
As1 As -0.03497(3) 0.77019(3) 0.91450(2) 0.02198(8) Uani 1 1 d . . . A 1
Cl1 Cl -0.24713(8) 0.44296(8) 0.77600(6) 0.03284(17) Uani 1 1 d . . . A 1
Cl2 Cl -0.23049(9) 0.50600(8) 0.58977(5) 0.03149(17) Uani 1 1 d . . . A 1
P1 P 0.06662(8) 0.61000(7) 0.77052(5) 0.02117(15) Uani 1 1 d . . . A 1
O1 O 0.0663(3) 0.9279(2) 0.92210(16) 0.0326(5) Uani 1 1 d . . . A 1
O2 O -0.1869(2) 0.7729(3) 0.91908(16) 0.0336(5) Uani 1 1 d . . . A 1
N1 N -0.0191(3) 0.8118(3) 0.75763(18) 0.0240(5) Uani 1 1 d . . . A 1
N2 N -0.2921(3) 0.6606(3) 0.75344(18) 0.0268(5) Uani 1 1 d . . . A 1
C1 C 0.0527(4) 0.9264(3) 0.8380(2) 0.0287(6) Uani 1 1 d . . . A 1
C2 C 0.1163(4) 1.0462(4) 0.8401(3) 0.0385(8) Uani 1 1 d . . . A 1
H2 H 0.1657 1.1246 0.8983 0.046 Uiso 1 1 calc R U . A 1
C3 C 0.1067(5) 1.0500(4) 0.7568(3) 0.0473(10) Uani 1 1 d . . . A 1
H3 H 0.1487 1.1309 0.7563 0.057 Uiso 1 1 calc R U . A 1
C4 C 0.0347(5) 0.9334(4) 0.6733(3) 0.0429(9) Uani 1 1 d . . . A 1
H4 H 0.0280 0.9333 0.6150 0.051 Uiso 1 1 calc R U . A 1
C5 C -0.0264(4) 0.8185(4) 0.6762(2) 0.0327(7) Uani 1 1 d . . . A 1
H5 H -0.0766 0.7394 0.6185 0.039 Uiso 1 1 calc R U . A 1
C6 C -0.2941(3) 0.7227(3) 0.8339(2) 0.0292(7) Uani 1 1 d . . . A 1
C7 C -0.4031(4) 0.7413(4) 0.8338(3) 0.0378(8) Uani 1 1 d . . . A 1
H7 H -0.4027 0.7838 0.8918 0.045 Uiso 1 1 calc R U . A 1
C8 C -0.5108(4) 0.6968(4) 0.7479(3) 0.0413(9) Uani 1 1 d . . . A 1
H8 H -0.5851 0.7098 0.7458 0.050 Uiso 1 1 calc R U . A 1
C9 C -0.5097(4) 0.6331(4) 0.6647(3) 0.0425(9) Uani 1 1 d . . . A 1
H9 H -0.5835 0.6009 0.6046 0.051 Uiso 1 1 calc R U . A 1
C10 C -0.3996(4) 0.6171(4) 0.6706(2) 0.0356(8) Uani 1 1 d . . . A 1
H10 H -0.3995 0.5731 0.6132 0.043 Uiso 1 1 calc R U . A 1
C11 C 0.0574(3) 0.8182(3) 1.0452(2) 0.0269(6) Uani 1 1 d . . . A 1
C12 C -0.0078(4) 0.7321(3) 1.0759(2) 0.0355(8) Uani 1 1 d . . . A 1
H12 H -0.0972 0.6533 1.0328 0.043 Uiso 1 1 calc R U . A 1
C13 C 0.0573(5) 0.7612(4) 1.1691(3) 0.0469(10) Uani 1 1 d . . . A 1
H13 H 0.0126 0.7031 1.1910 0.056 Uiso 1 1 calc R U . A 1
C14 C 0.1877(5) 0.8751(5) 1.2302(3) 0.0604(13) Uani 1 1 d . . . A 1
H14 H 0.2335 0.8949 1.2944 0.072 Uiso 1 1 calc R U . A 1
C15 C 0.2520(6) 0.9597(5) 1.1997(3) 0.0775(19) Uani 1 1 d . . . A 1
H15 H 0.3416 1.0383 1.2428 0.093 Uiso 1 1 calc R U . A 1
C16 C 0.1873(4) 0.9320(4) 1.1059(3) 0.0535(12) Uani 1 1 d . . . A 1
H16 H 0.2321 0.9905 1.0843 0.064 Uiso 1 1 calc R U . A 1
C17 C 0.1733(3) 0.7062(3) 0.7270(2) 0.0232(6) Uani 1 1 d . . . A 1
C18 C 0.2661(3) 0.8409(3) 0.7821(2) 0.0296(7) Uani 1 1 d . . . A 1
H18 H 0.2792 0.8826 0.8449 0.036 Uiso 1 1 calc R U . A 1
C19 C 0.3397(4) 0.9149(4) 0.7463(3) 0.0397(8) Uani 1 1 d . . . A 1
H19 H 0.4042 1.0066 0.7848 0.048 Uiso 1 1 calc R U . A 1
C20 C 0.3181(4) 0.8540(4) 0.6538(3) 0.0404(8) Uani 1 1 d . . . A 1
H20 H 0.3684 0.9039 0.6289 0.048 Uiso 1 1 calc R U . A 1
C21 C 0.2240(4) 0.7216(4) 0.5983(3) 0.0363(8) Uani 1 1 d . . . A 1
H21 H 0.2085 0.6805 0.5348 0.044 Uiso 1 1 calc R U . A 1
C22 C 0.1518(4) 0.6476(3) 0.6341(2) 0.0294(7) Uani 1 1 d . . . A 1
H22 H 0.0870 0.5561 0.5950 0.035 Uiso 1 1 calc R U . A 1
C23 C 0.1918(3) 0.6607(3) 0.8901(2) 0.0261(6) Uani 1 1 d . . . A 1
C24 C 0.3376(4) 0.7415(4) 0.9305(2) 0.0382(8) Uani 1 1 d . . . A 1
H24 H 0.3799 0.7781 0.8964 0.046 Uiso 1 1 calc R U . A 1
C25 C 0.4226(4) 0.7694(5) 1.0209(3) 0.0471(10) Uani 1 1 d . . . A 1
H25 H 0.5224 0.8247 1.0478 0.056 Uiso 1 1 calc R U . A 1
C26 C 0.3631(4) 0.7178(4) 1.0712(3) 0.0429(9) Uani 1 1 d . . . A 1
H26 H 0.4213 0.7386 1.1332 0.051 Uiso 1 1 calc R U . A 1
C27 C 0.2182(4) 0.6354(4) 1.0312(2) 0.0386(8) Uani 1 1 d . . . A 1
H27 H 0.1766 0.5979 1.0653 0.046 Uiso 1 1 calc R U . A 1
C28 C 0.1332(4) 0.6074(3) 0.9415(2) 0.0313(7) Uani 1 1 d . . . A 1
H28 H 0.0336 0.5509 0.9147 0.038 Uiso 1 1 calc R U . A 1
C29 C 0.0352(4) 0.4493(3) 0.7051(2) 0.0284(6) Uani 1 1 d . . . A 1
C30 C 0.1524(5) 0.4400(4) 0.7160(3) 0.0448(9) Uani 1 1 d . . . A 1
H30 H 0.2451 0.5154 0.7576 0.054 Uiso 1 1 calc R U . A 1
C31 C 0.1335(6) 0.3208(5) 0.6660(4) 0.0607(13) Uani 1 1 d . . . A 1
H31 H 0.2133 0.3152 0.6730 0.073 Uiso 1 1 calc R U . A 1
C32 C -0.0006(6) 0.2109(4) 0.6064(3) 0.0548(12) Uani 1 1 d . . . A 1
H32 H -0.0131 0.1298 0.5720 0.066 Uiso 1 1 calc R U . A 1
C33 C -0.1163(5) 0.2185(4) 0.5965(3) 0.0436(9) Uani 1 1 d . . . A 1
H33 H -0.2086 0.1423 0.5556 0.052 Uiso 1 1 calc R U . A 1
C34 C -0.0995(4) 0.3373(3) 0.6462(2) 0.0339(7) Uani 1 1 d . . . A 1
H34 H -0.1800 0.3415 0.6396 0.041 Uiso 1 1 calc R U . A 1
C35A C 0.5568(4) 0.7677(4) 0.4267(3) 0.0499(11) Uani 0.627(3) 1 d D . P B 1
H35A H 0.4660 0.6833 0.3778 0.060 Uiso 0.627(3) 1 calc R U P B 1
Cl3A Cl 0.6656(3) 0.7355(4) 0.4954(2) 0.0902(12) Uani 0.627(3) 1 d D . P B 1
Cl4A Cl 0.5197(4) 0.8670(3) 0.4986(3) 0.1082(19) Uani 0.627(3) 1 d D . P B 1
Cl5A Cl 0.6384(3) 0.8431(4) 0.3684(2) 0.0707(8) Uani 0.627(3) 1 d D . P B 1
C35B C 0.5599(7) 0.7885(8) 0.4321(5) 0.0499(11) Uani 0.225(3) 1 d D . P C 2
H35B H 0.4749 0.7019 0.3801 0.060 Uiso 0.225(3) 1 calc R U P C 2
Cl3B Cl 0.6434(8) 0.7664(9) 0.5239(6) 0.0902(12) Uani 0.225(3) 1 d D . P C 2
Cl4B Cl 0.5053(11) 0.8920(10) 0.4740(9) 0.1082(19) Uani 0.225(3) 1 d D . P C 2
Cl5B Cl 0.6746(10) 0.8534(12) 0.3862(6) 0.0707(8) Uani 0.225(3) 1 d D . P C 2
C35C C 0.5411(8) 0.7599(8) 0.4258(6) 0.0499(11) Uani 0.148(3) 1 d D . P D 3
H35C H 0.4488 0.6782 0.3754 0.060 Uiso 0.148(3) 1 calc R U P D 3
Cl3C Cl 0.6610(13) 0.7189(11) 0.4671(9) 0.0902(12) Uani 0.148(3) 1 d D . P D 3
Cl4C Cl 0.5146(13) 0.8377(13) 0.5190(8) 0.1082(19) Uani 0.148(3) 1 d D . P D 3
Cl5C Cl 0.6037(11) 0.8612(10) 0.3765(7) 0.0707(8) Uani 0.148(3) 1 d D . P D 3
C36A C 0.5022(7) 0.5116(17) 0.9782(4) 0.095(7) Uani 0.3775(13) 1 d D . P E -1
H36A H 0.4839 0.5817 0.9831 0.114 Uiso 0.3775(13) 1 calc R U P E -1
Cl6A Cl 0.3480(6) 0.3884(6) 0.9567(7) 0.156(5) Uani 0.3775(13) 1 d D . P E -1
Cl7A Cl 0.5425(7) 0.4889(6) 0.8875(4) 0.1141(19) Uani 0.3775(13) 1 d D . P E -1
Cl8A Cl 0.6335(10) 0.5782(9) 1.0863(5) 0.154(3) Uani 0.3775(13) 1 d D . P E -1
C36B C 0.4767(19) 0.5129(14) 0.9744(8) 0.095(7) Uani 0.1225(13) 1 d D . P F -2
H36B H 0.4166 0.5482 0.9615 0.114 Uiso 0.1225(13) 1 calc R U P F -2
Cl6B Cl 0.3979(18) 0.4162(17) 1.0167(11) 0.156(5) Uani 0.1225(13) 1 d D . P F -2
Cl7B Cl 0.461(2) 0.4367(16) 0.8666(9) 0.1141(19) Uani 0.1225(13) 1 d D . P F -2
Cl8B Cl 0.635(2) 0.6485(16) 1.0544(12) 0.154(3) Uani 0.1225(13) 1 d D . P F -2

loop_
_atom_site_aniso_label
_atom_site_aniso_U_11
_atom_site_aniso_U_22
_atom_site_aniso_U_33
_atom_site_aniso_U_23
_atom_site_aniso_U_13
_atom_site_aniso_U_12
Ru1 0.02074(11) 0.02434(12) 0.01585(11) 0.00784(9) 0.00774(9) 0.01384(9)
As1 0.02355(15) 0.02453(15) 0.01680(14) 0.00769(12) 0.00924(11) 0.01387(13)
Cl1 0.0310(4) 0.0305(4) 0.0278(4) 0.0143(3) 0.0111(3) 0.0111(3)
Cl2 0.0356(4) 0.0365(4) 0.0182(3) 0.0078(3) 0.0083(3) 0.0225(3)
P1 0.0232(3) 0.0244(4) 0.0188(3) 0.0094(3) 0.0102(3) 0.0156(3)
O1 0.0462(14) 0.0268(11) 0.0242(11) 0.0121(9) 0.0178(10) 0.0186(11)
O2 0.0295(12) 0.0485(14) 0.0235(11) 0.0112(10) 0.0126(9) 0.0259(11)
N1 0.0286(13) 0.0265(13) 0.0237(12) 0.0138(10) 0.0138(10) 0.0180(11)
N2 0.0243(12) 0.0355(14) 0.0231(12) 0.0128(11) 0.0107(10) 0.0193(11)
C1 0.0345(16) 0.0308(16) 0.0274(15) 0.0154(13) 0.0162(13) 0.0206(14)
C2 0.052(2) 0.0313(17) 0.0387(19) 0.0190(15) 0.0238(17) 0.0239(17)
C3 0.069(3) 0.041(2) 0.053(2) 0.033(2) 0.036(2) 0.034(2)
C4 0.059(2) 0.046(2) 0.041(2) 0.0306(18) 0.0266(19) 0.032(2)
C5 0.0398(18) 0.0375(18) 0.0256(15) 0.0166(14) 0.0149(14) 0.0240(16)
C6 0.0258(15) 0.0345(17) 0.0316(16) 0.0150(14) 0.0159(13) 0.0187(14)
C7 0.0345(18) 0.047(2) 0.0398(19) 0.0172(17) 0.0222(15) 0.0282(17)
C8 0.0303(17) 0.055(2) 0.048(2) 0.0246(19) 0.0203(16) 0.0290(18)
C9 0.0348(18) 0.062(3) 0.0335(18) 0.0205(18) 0.0115(15) 0.0325(19)
C10 0.0307(16) 0.050(2) 0.0255(16) 0.0133(15) 0.0098(13) 0.0269(16)
C11 0.0289(15) 0.0298(15) 0.0177(13) 0.0085(12) 0.0089(12) 0.0158(13)
C12 0.0399(18) 0.0329(17) 0.0251(16) 0.0133(14) 0.0123(14) 0.0153(15)
C13 0.059(3) 0.050(2) 0.0298(18) 0.0240(17) 0.0197(18) 0.026(2)
C14 0.060(3) 0.068(3) 0.0264(19) 0.023(2) 0.0074(19) 0.022(2)
C15 0.057(3) 0.070(3) 0.032(2) 0.023(2) -0.004(2) -0.006(2)
C16 0.045(2) 0.045(2) 0.0293(18) 0.0180(17) 0.0041(16) 0.0005(18)
C17 0.0272(14) 0.0289(15) 0.0221(13) 0.0132(12) 0.0138(12) 0.0196(13)
C18 0.0326(16) 0.0298(16) 0.0282(15) 0.0117(13) 0.0182(13) 0.0174(14)
C19 0.042(2) 0.0309(18) 0.046(2) 0.0186(16) 0.0249(17) 0.0168(16)
C20 0.051(2) 0.045(2) 0.047(2) 0.0325(18) 0.0339(18) 0.0296(18)
C21 0.050(2) 0.046(2) 0.0300(17) 0.0228(16) 0.0251(16) 0.0318(18)
C22 0.0331(16) 0.0351(17) 0.0233(14) 0.0130(13) 0.0123(13) 0.0222(14)
C23 0.0281(15) 0.0328(16) 0.0214(14) 0.0117(12) 0.0110(12) 0.0207(13)
C24 0.0305(17) 0.058(2) 0.0297(17) 0.0221(17) 0.0140(14) 0.0257(17)
C25 0.0343(19) 0.067(3) 0.0347(19) 0.0220(19) 0.0089(16) 0.029(2)
C26 0.049(2) 0.053(2) 0.0259(17) 0.0181(16) 0.0085(16) 0.0322(19)
C27 0.053(2) 0.047(2) 0.0283(17) 0.0242(16) 0.0194(16) 0.0326(19)
C28 0.0337(17) 0.0356(17) 0.0285(16) 0.0169(14) 0.0139(13) 0.0209(15)
C29 0.0387(17) 0.0293(16) 0.0282(15) 0.0162(13) 0.0190(14) 0.0229(14)
C30 0.049(2) 0.037(2) 0.067(3) 0.027(2) 0.037(2) 0.0307(18)
C31 0.083(3) 0.051(3) 0.090(4) 0.037(3) 0.060(3) 0.053(3)
C32 0.100(4) 0.040(2) 0.051(2) 0.024(2) 0.044(3) 0.050(3)
C33 0.069(3) 0.0286(17) 0.0245(16) 0.0098(14) 0.0152(17) 0.0259(18)
C34 0.0451(19) 0.0311(17) 0.0236(15) 0.0121(13) 0.0120(14) 0.0224(15)
C35A 0.039(2) 0.033(2) 0.046(2) 0.007(2) 0.0072(19) 0.0116(19)
Cl3A 0.0607(11) 0.147(2) 0.077(3) 0.072(2) 0.0269(13) 0.0577(12)
Cl4A 0.0778(13) 0.053(2) 0.135(3) -0.0037(17) 0.0613(18) 0.0168(12)
Cl5A 0.058(2) 0.0797(12) 0.0878(15) 0.0487(13) 0.0356(15) 0.0412(15)
C35B 0.039(2) 0.033(2) 0.046(2) 0.007(2) 0.0072(19) 0.0116(19)
Cl3B 0.0607(11) 0.147(2) 0.077(3) 0.072(2) 0.0269(13) 0.0577(12)
Cl4B 0.0778(13) 0.053(2) 0.135(3) -0.0037(17) 0.0613(18) 0.0168(12)
Cl5B 0.058(2) 0.0797(12) 0.0878(15) 0.0487(13) 0.0356(15) 0.0412(15)
C35C 0.039(2) 0.033(2) 0.046(2) 0.007(2) 0.0072(19) 0.0116(19)
Cl3C 0.0607(11) 0.147(2) 0.077(3) 0.072(2) 0.0269(13) 0.0577(12)
Cl4C 0.0778(13) 0.053(2) 0.135(3) -0.0037(17) 0.0613(18) 0.0168(12)
Cl5C 0.058(2) 0.0797(12) 0.0878(15) 0.0487(13) 0.0356(15) 0.0412(15)
C36A 0.046(6) 0.085(10) 0.119(16) 0.025(10) 0.042(9) 0.024(6)
Cl6A 0.052(4) 0.054(3) 0.264(14) 0.021(6) 0.058(6) 0.001(3)
Cl7A 0.123(5) 0.108(5) 0.162(5) 0.099(4) 0.084(5) 0.066(4)
Cl8A 0.131(7) 0.106(6) 0.120(6) 0.027(4) 0.018(5) 0.029(5)
C36B 0.046(6) 0.085(10) 0.119(16) 0.025(10) 0.042(9) 0.024(6)
Cl6B 0.052(4) 0.054(3) 0.264(14) 0.021(6) 0.058(6) 0.001(3)
Cl7B 0.123(5) 0.108(5) 0.162(5) 0.099(4) 0.084(5) 0.066(4)
Cl8B 0.131(7) 0.106(6) 0.120(6) 0.027(4) 0.018(5) 0.029(5)

loop_
_atom_type_symbol
_atom_type_description
_atom_type_scat_dispersion_real
_atom_type_scat_dispersion_imag
_atom_type_scat_source
C C 0.0033 0.0016 'International Tables Vol C Tables 4.2.6.8 and 6.1.1.4'
H H 0.0000 0.0000 'International Tables Vol C Tables 4.2.6.8 and 6.1.1.4'
N N 0.0061 0.0033 'International Tables Vol C Tables 4.2.6.8 and 6.1.1.4'
O O 0.0106 0.0060 'International Tables Vol C Tables 4.2.6.8 and 6.1.1.4'
P P 0.1023 0.0942 'International Tables Vol C Tables 4.2.6.8 and 6.1.1.4'
As As 0.0499 2.0058 'International Tables Vol C Tables 4.2.6.8 and 6.1.1.4'
Ru Ru -1.2594 0.8363 'International Tables Vol C Tables 4.2.6.8 and 6.1.1.4'
Cl Cl 0.1484 0.1585 'International Tables Vol C Tables 4.2.6.8 and 6.1.1.4'

loop_
_geom_angle_atom_site_label_1
_geom_angle_atom_site_label_2
_geom_angle_atom_site_label_3
_geom_angle
_geom_angle_site_symmetry_1
_geom_angle_site_symmetry_3
_geom_angle_publ_flag
N1 Ru1 N2 86.10(10) . . ?
N1 Ru1 As1 81.77(7) . . ?
N2 Ru1 As1 79.95(7) . . ?
N1 Ru1 P1 93.08(7) . . ?
N2 Ru1 P1 179.06(8) . . ?
As1 Ru1 P1 99.49(2) . . ?
N1 Ru1 Cl1 172.23(7) . . ?
N2 Ru1 Cl1 87.21(8) . . ?
As1 Ru1 Cl1 93.17(2) . . ?
P1 Ru1 Cl1 93.58(3) . . ?
N1 Ru1 Cl2 92.76(7) . . ?
N2 Ru1 Cl2 91.19(7) . . ?
As1 Ru1 Cl2 169.85(2) . . ?
P1 Ru1 Cl2 89.31(3) . . ?
Cl1 Ru1 Cl2 91.33(3) . . ?
O1 As1 O2 99.37(12) . . ?
O1 As1 C11 98.50(13) . . ?
O2 As1 C11 95.48(12) . . ?
O1 As1 Ru1 102.05(7) . . ?
O2 As1 Ru1 103.15(7) . . ?
C11 As1 Ru1 149.43(10) . . ?
C17 P1 C23 105.23(15) . . ?
C17 P1 C29 102.22(14) . . ?
C23 P1 C29 99.79(15) . . ?
C17 P1 Ru1 110.79(10) . . ?
C23 P1 Ru1 115.92(10) . . ?
C29 P1 Ru1 120.94(11) . . ?
C1 O1 As1 115.4(2) . . ?
C6 O2 As1 114.91(19) . . ?
C1 N1 C5 116.4(3) . . ?
C1 N1 Ru1 120.3(2) . . ?
C5 N1 Ru1 123.3(2) . . ?
C6 N2 C10 117.4(3) . . ?
C6 N2 Ru1 119.8(2) . . ?
C10 N2 Ru1 122.8(2) . . ?
N1 C1 O1 120.0(3) . . ?
N1 C1 C2 123.2(3) . . ?
O1 C1 C2 116.8(3) . . ?
C3 C2 C1 119.0(4) . . ?
C3 C2 H2 120.5 . . ?
C1 C2 H2 120.5 . . ?
C2 C3 C4 118.8(4) . . ?
C2 C3 H3 120.6 . . ?
C4 C3 H3 120.6 . . ?
C5 C4 C3 119.1(4) . . ?
C5 C4 H4 120.5 . . ?
C3 C4 H4 120.5 . . ?
N1 C5 C4 123.4(3) . . ?
N1 C5 H5 118.3 . . ?
C4 C5 H5 118.3 . . ?
N2 C6 O2 120.3(3) . . ?
N2 C6 C7 122.6(3) . . ?
O2 C6 C7 117.1(3) . . ?
C8 C7 C6 118.6(3) . . ?
C8 C7 H7 120.7 . . ?
C6 C7 H7 120.7 . . ?
C7 C8 C9 119.3(3) . . ?
C7 C8 H8 120.4 . . ?
C9 C8 H8 120.4 . . ?
C10 C9 C8 118.7(3) . . ?
C10 C9 H9 120.7 . . ?
C8 C9 H9 120.7 . . ?
N2 C10 C9 123.4(3) . . ?
N2 C10 H10 118.3 . . ?
C9 C10 H10 118.3 . . ?
C16 C11 C12 121.1(3) . . ?
C16 C11 As1 121.1(3) . . ?
C12 C11 As1 117.8(2) . . ?
C13 C12 C11 119.7(3) . . ?
C13 C12 H12 120.1 . . ?
C11 C12 H12 120.1 . . ?
C14 C13 C12 119.4(4) . . ?
C14 C13 H13 120.3 . . ?
C12 C13 H13 120.3 . . ?
C15 C14 C13 120.7(4) . . ?
C15 C14 H14 119.6 . . ?
C13 C14 H14 119.6 . . ?
C14 C15 C16 120.5(4) . . ?
C14 C15 H15 119.8 . . ?
C16 C15 H15 119.8 . . ?
C11 C16 C15 118.6(4) . . ?
C11 C16 H16 120.7 . . ?
C15 C16 H16 120.7 . . ?
C22 C17 C18 118.7(3) . . ?
C22 C17 P1 120.1(2) . . ?
C18 C17 P1 120.9(2) . . ?
C19 C18 C17 120.8(3) . . ?
C19 C18 H18 119.6 . . ?
C17 C18 H18 119.6 . . ?
C18 C19 C20 119.5(3) . . ?
C18 C19 H19 120.3 . . ?
C20 C19 H19 120.3 . . ?
C21 C20 C19 120.0(3) . . ?
C21 C20 H20 120.0 . . ?
C19 C20 H20 120.0 . . ?
C20 C21 C22 120.7(3) . . ?
C20 C21 H21 119.7 . . ?
C22 C21 H21 119.7 . . ?
C21 C22 C17 120.4(3) . . ?
C21 C22 H22 119.8 . . ?
C17 C22 H22 119.8 . . ?
C24 C23 C28 118.3(3) . . ?
C24 C23 P1 125.5(3) . . ?
C28 C23 P1 116.1(2) . . ?
C23 C24 C25 120.4(4) . . ?
C23 C24 H24 119.8 . . ?
C25 C24 H24 119.8 . . ?
C26 C25 C24 120.5(4) . . ?
C26 C25 H25 119.7 . . ?
C24 C25 H25 119.7 . . ?
C25 C26 C27 119.7(3) . . ?
C25 C26 H26 120.2 . . ?
C27 C26 H26 120.2 . . ?
C26 C27 C28 120.1(3) . . ?
C26 C27 H27 120.0 . . ?
C28 C27 H27 120.0 . . ?
C27 C28 C23 121.0(3) . . ?
C27 C28 H28 119.5 . . ?
C23 C28 H28 119.5 . . ?
C34 C29 C30 119.0(3) . . ?
C34 C29 P1 122.7(3) . . ?
C30 C29 P1 118.3(3) . . ?
C31 C30 C29 120.2(4) . . ?
C31 C30 H30 119.9 . . ?
C29 C30 H30 119.9 . . ?
C32 C31 C30 120.2(4) . . ?
C32 C31 H31 119.9 . . ?
C30 C31 H31 119.9 . . ?
C33 C32 C31 120.0(4) . . ?
C33 C32 H32 120.0 . . ?
C31 C32 H32 120.0 . . ?
C32 C33 C34 120.6(4) . . ?
C32 C33 H33 119.7 . . ?
C34 C33 H33 119.7 . . ?
C29 C34 C33 119.9(4) . . ?
C29 C34 H34 120.0 . . ?
C33 C34 H34 120.0 . . ?
Cl4A C35A Cl3A 110.24(13) . . ?
Cl4A C35A Cl5A 110.19(13) . . ?
Cl3A C35A Cl5A 110.17(13) . . ?
Cl4A C35A H35A 108.7 . . ?
Cl3A C35A H35A 108.7 . . ?
Cl5A C35A H35A 108.7 . . ?
Cl4B C35B Cl3B 110.19(14) . . ?
Cl4B C35B Cl5B 110.19(14) . . ?
Cl3B C35B Cl5B 110.19(14) . . ?
Cl4B C35B H35B 108.7 . . ?
Cl3B C35B H35B 108.7 . . ?
Cl5B C35B H35B 108.7 . . ?
Cl4C C35C Cl3C 110.20(14) . . ?
Cl4C C35C Cl5C 110.19(14) . . ?
Cl3C C35C Cl5C 110.20(14) . . ?
Cl4C C35C H35C 108.7 . . ?
Cl3C C35C H35C 108.7 . . ?
Cl5C C35C H35C 108.7 . . ?
Cl6A C36A Cl8A 113.9(6) . . ?
Cl6A C36A Cl7A 115.3(7) . . ?
Cl8A C36A Cl7A 116.7(7) . . ?
Cl6A C36A H36A 102.7 . . ?
Cl8A C36A H36A 102.7 . . ?
Cl7A C36A H36A 102.7 . . ?
Cl6B C36B Cl8B 115.1(7) . . ?
Cl6B C36B Cl7B 115.7(7) . . ?
Cl8B C36B Cl7B 115.9(7) . . ?
Cl6B C36B H36B 102.3 . . ?
Cl8B C36B H36B 102.3 . . ?
Cl7B C36B H36B 102.3 . . ?

loop_
_geom_bond_atom_site_label_1
_geom_bond_atom_site_label_2
_geom_bond_distance
_geom_bond_site_symmetry_2
_geom_bond_publ_flag
Ru1 N1 2.112(3) . ?
Ru1 N2 2.182(3) . ?
Ru1 As1 2.2386(4) . ?
Ru1 P1 2.2985(8) . ?
Ru1 Cl1 2.4140(9) . ?
Ru1 Cl2 2.4210(8) . ?
As1 O1 1.811(2) . ?
As1 O2 1.821(2) . ?
As1 C11 1.905(3) . ?
P1 C17 1.827(3) . ?
P1 C23 1.837(3) . ?
P1 C29 1.837(3) . ?
O1 C1 1.354(4) . ?
O2 C6 1.346(4) . ?
N1 C1 1.349(4) . ?
N1 C5 1.363(4) . ?
N2 C6 1.343(4) . ?
N2 C10 1.344(4) . ?
C1 C2 1.386(5) . ?
C2 C3 1.375(5) . ?
C2 H2 0.9500 . ?
C3 C4 1.388(6) . ?
C3 H3 0.9500 . ?
C4 C5 1.367(5) . ?
C4 H4 0.9500 . ?
C5 H5 0.9500 . ?
C6 C7 1.398(4) . ?
C7 C8 1.375(5) . ?
C7 H7 0.9500 . ?
C8 C9 1.381(5) . ?
C8 H8 0.9500 . ?
C9 C10 1.377(5) . ?
C9 H9 0.9500 . ?
C10 H10 0.9500 . ?
C11 C16 1.372(5) . ?
C11 C12 1.381(5) . ?
C12 C13 1.377(5) . ?
C12 H12 0.9500 . ?
C13 C14 1.377(6) . ?
C13 H13 0.9500 . ?
C14 C15 1.363(7) . ?
C14 H14 0.9500 . ?
C15 C16 1.388(6) . ?
C15 H15 0.9500 . ?
C16 H16 0.9500 . ?
C17 C22 1.391(4) . ?
C17 C18 1.393(4) . ?
C18 C19 1.388(5) . ?
C18 H18 0.9500 . ?
C19 C20 1.389(5) . ?
C19 H19 0.9500 . ?
C20 C21 1.374(6) . ?
C20 H20 0.9500 . ?
C21 C22 1.381(5) . ?
C21 H21 0.9500 . ?
C22 H22 0.9500 . ?
C23 C24 1.387(5) . ?
C23 C28 1.393(5) . ?
C24 C25 1.396(5) . ?
C24 H24 0.9500 . ?
C25 C26 1.372(6) . ?
C25 H25 0.9500 . ?
C26 C27 1.381(6) . ?
C26 H26 0.9500 . ?
C27 C28 1.386(5) . ?
C27 H27 0.9500 . ?
C28 H28 0.9500 . ?
C29 C34 1.389(5) . ?
C29 C30 1.401(5) . ?
C30 C31 1.390(5) . ?
C30 H30 0.9500 . ?
C31 C32 1.377(7) . ?
C31 H31 0.9500 . ?
C32 C33 1.374(7) . ?
C32 H32 0.9500 . ?
C33 C34 1.397(5) . ?
C33 H33 0.9500 . ?
C34 H34 0.9500 . ?
C35A Cl4A 1.7523(17) . ?
C35A Cl3A 1.7524(17) . ?
C35A Cl5A 1.7525(18) . ?
C35A H35A 1.0000 . ?
C35B Cl4B 1.7524(18) . ?
C35B Cl3B 1.7524(18) . ?
C35B Cl5B 1.7524(18) . ?
C35B H35B 1.0000 . ?
C35C Cl4C 1.7524(18) . ?
C35C Cl3C 1.7524(18) . ?
C35C Cl5C 1.7524(18) . ?
C35C H35C 1.0000 . ?
C36A Cl6A 1.675(6) . ?
C36A Cl8A 1.675(6) . ?
C36A Cl7A 1.675(6) . ?
C36A H36A 1.0000 . ?
C36B Cl6B 1.675(6) . ?
C36B Cl8B 1.675(6) . ?
C36B Cl7B 1.675(6) . ?
C36B H36B 1.0000 . ?

loop_
_geom_torsion_atom_site_label_1
_geom_torsion_atom_site_label_2
_geom_torsion_atom_site_label_3
_geom_torsion_atom_site_label_4
_geom_torsion
_geom_torsion_site_symmetry_1
_geom_torsion_site_symmetry_2
_geom_torsion_site_symmetry_3
_geom_torsion_site_symmetry_4
_geom_torsion_publ_flag
O2 As1 O1 C1 -98.0(2) . . . . ?
C11 As1 O1 C1 165.0(2) . . . . ?
Ru1 As1 O1 C1 7.8(2) . . . . ?
O1 As1 O2 C6 90.7(2) . . . . ?
C11 As1 O2 C6 -169.7(3) . . . . ?
Ru1 As1 O2 C6 -14.1(3) . . . . ?
C5 N1 C1 O1 -179.1(3) . . . . ?
Ru1 N1 C1 O1 2.8(4) . . . . ?
C5 N1 C1 C2 0.4(5) . . . . ?
Ru1 N1 C1 C2 -177.7(3) . . . . ?
As1 O1 C1 N1 -7.4(4) . . . . ?
As1 O1 C1 C2 173.1(3) . . . . ?
N1 C1 C2 C3 -0.2(6) . . . . ?
O1 C1 C2 C3 179.3(4) . . . . ?
C1 C2 C3 C4 -0.5(6) . . . . ?
C2 C3 C4 C5 1.1(7) . . . . ?
C1 N1 C5 C4 0.2(5) . . . . ?
Ru1 N1 C5 C4 178.2(3) . . . . ?
C3 C4 C5 N1 -0.9(6) . . . . ?
C10 N2 C6 O2 -177.5(3) . . . . ?
Ru1 N2 C6 O2 2.5(4) . . . . ?
C10 N2 C6 C7 0.9(5) . . . . ?
Ru1 N2 C6 C7 -179.2(3) . . . . ?
As1 O2 C6 N2 8.5(4) . . . . ?
As1 O2 C6 C7 -169.9(3) . . . . ?
N2 C6 C7 C8 -1.5(6) . . . . ?
O2 C6 C7 C8 176.9(4) . . . . ?
C6 C7 C8 C9 1.3(6) . . . . ?
C7 C8 C9 C10 -0.5(7) . . . . ?
C6 N2 C10 C9 -0.1(6) . . . . ?
Ru1 N2 C10 C9 180.0(3) . . . . ?
C8 C9 C10 N2 -0.1(7) . . . . ?
C16 C11 C12 C13 0.8(6) . . . . ?
As1 C11 C12 C13 178.0(3) . . . . ?
C11 C12 C13 C14 -0.9(7) . . . . ?
C12 C13 C14 C15 0.7(8) . . . . ?
C13 C14 C15 C16 -0.5(10) . . . . ?
C12 C11 C16 C15 -0.5(7) . . . . ?
As1 C11 C16 C15 -177.7(4) . . . . ?
C14 C15 C16 C11 0.4(10) . . . . ?
C23 P1 C17 C22 136.6(3) . . . . ?
C29 P1 C17 C22 32.8(3) . . . . ?
Ru1 P1 C17 C22 -97.3(2) . . . . ?
C23 P1 C17 C18 -50.3(3) . . . . ?
C29 P1 C17 C18 -154.2(3) . . . . ?
Ru1 P1 C17 C18 75.7(3) . . . . ?
C22 C17 C18 C19 -2.3(5) . . . . ?
P1 C17 C18 C19 -175.4(3) . . . . ?
C17 C18 C19 C20 1.3(6) . . . . ?
C18 C19 C20 C21 0.4(6) . . . . ?
C19 C20 C21 C22 -1.0(6) . . . . ?
C20 C21 C22 C17 0.0(5) . . . . ?
C18 C17 C22 C21 1.6(5) . . . . ?
P1 C17 C22 C21 174.8(3) . . . . ?
C17 P1 C23 C24 -7.9(3) . . . . ?
C29 P1 C23 C24 97.7(3) . . . . ?
Ru1 P1 C23 C24 -130.7(3) . . . . ?
C17 P1 C23 C28 175.3(2) . . . . ?
C29 P1 C23 C28 -79.0(3) . . . . ?
Ru1 P1 C23 C28 52.6(3) . . . . ?
C28 C23 C24 C25 -0.8(6) . . . . ?
P1 C23 C24 C25 -177.5(3) . . . . ?
C23 C24 C25 C26 -0.2(7) . . . . ?
C24 C25 C26 C27 1.3(7) . . . . ?
C25 C26 C27 C28 -1.4(6) . . . . ?
C26 C27 C28 C23 0.3(6) . . . . ?
C24 C23 C28 C27 0.8(5) . . . . ?
P1 C23 C28 C27 177.8(3) . . . . ?
C17 P1 C29 C34 -121.9(3) . . . . ?
C23 P1 C29 C34 130.0(3) . . . . ?
Ru1 P1 C29 C34 1.6(3) . . . . ?
C17 P1 C29 C30 58.4(3) . . . . ?
C23 P1 C29 C30 -49.7(3) . . . . ?
Ru1 P1 C29 C30 -178.0(3) . . . . ?
C34 C29 C30 C31 1.9(6) . . . . ?
P1 C29 C30 C31 -178.4(4) . . . . ?
C29 C30 C31 C32 -0.7(7) . . . . ?
C30 C31 C32 C33 -0.4(7) . . . . ?
C31 C32 C33 C34 0.4(6) . . . . ?
C30 C29 C34 C33 -1.9(5) . . . . ?
P1 C29 C34 C33 178.4(3) . . . . ?
C32 C33 C34 C29 0.8(5) . . . . ?
